data_4082736
loop_
_publ_author_name
'Liu, Jun-Feng'
'Pan, Fu-Xing'
'Yao, Shuang'
'Min, Xue'
'Cui, Dongmei'
'Sun, Zhong-Ming'

_publ_section_title
;
 Syntheses, Structure, and Properties of Mixed Cp--Amidinate
 Rare-Earth-Metal(III) Complexes
;
_journal_issue 6
_journal_name_full Organometallics
_journal_page_first 1374
_journal_paper_doi 10.1021/om400856d
_journal_volume 33
_journal_year 2014
_chemical_formula_sum 'C30 H38 Gd N3 Si2'
_chemical_formula_weight 654.06
_chemical_name_systematic
; 
 ? 
;
_space_group_IT_number 2
_symmetry_cell_setting triclinic
_symmetry_space_group_name_Hall '-P 1'
_symmetry_space_group_name_H-M 'P -1'
_atom_sites_solution_hydrogens geom
_atom_sites_solution_primary direct
_atom_sites_solution_secondary difmap
_audit_creation_method SHELXL-97
_cell_angle_alpha 87.456(5)
_cell_angle_beta 83.724(5)
_cell_angle_gamma 79.471(4)
_cell_formula_units_Z 2
_cell_length_a 8.776(3)
_cell_length_b 8.941(3)
_cell_length_c 20.993(6)
_cell_measurement_temperature 293(2)
_cell_volume 1609.3(9)
_computing_structure_refinement 'SHELXL-97 (Sheldrick, 1997)'
_computing_structure_solution 'SHELXS-97 (Sheldrick, 1990)'
_diffrn_ambient_temperature 293(2)
_diffrn_measured_fraction_theta_full 0.982
_diffrn_measured_fraction_theta_max 0.982
_diffrn_radiation_monochromator graphite
_diffrn_radiation_source 'fine-focus sealed tube'
_diffrn_radiation_type MoK\a
_diffrn_radiation_wavelength 0.71073
_diffrn_reflns_av_R_equivalents 0.0189
_diffrn_reflns_av_sigmaI/netI 0.0398
_diffrn_reflns_limit_h_max 10
_diffrn_reflns_limit_h_min -10
_diffrn_reflns_limit_k_max 10
_diffrn_reflns_limit_k_min -11
_diffrn_reflns_limit_l_max 17
_diffrn_reflns_limit_l_min -25
_diffrn_reflns_number 8821
_diffrn_reflns_theta_full 25.98
_diffrn_reflns_theta_max 25.98
_diffrn_reflns_theta_min 1.95
_exptl_absorpt_coefficient_mu 2.156
_exptl_absorpt_correction_T_max 0.7453
_exptl_absorpt_correction_T_min 0.6636
_exptl_absorpt_correction_type multi-scan
_exptl_absorpt_process_details sadabs
_exptl_crystal_density_diffrn 1.350
_exptl_crystal_density_method 'not measured'
_exptl_crystal_F_000 662
_exptl_crystal_size_max 0.26
_exptl_crystal_size_mid 0.14
_exptl_crystal_size_min 0.13
_refine_diff_density_max 0.794
_refine_diff_density_min -0.409
_refine_diff_density_rms 0.121
_refine_ls_extinction_method none
_refine_ls_goodness_of_fit_ref 1.081
_refine_ls_hydrogen_treatment mixed
_refine_ls_matrix_type full
_refine_ls_number_parameters 331
_refine_ls_number_reflns 6181
_refine_ls_number_restraints 216
_refine_ls_restrained_S_all 1.064
_refine_ls_R_factor_all 0.0513
_refine_ls_R_factor_gt 0.0444
_refine_ls_shift/su_max 0.004
_refine_ls_shift/su_mean 0.000
_refine_ls_structure_factor_coef Fsqd
_refine_ls_weighting_details 'calc w=1/[\s^2^(Fo^2^)+(0.0683P)^2^+2.6592P] where P=(Fo^2^+2Fc^2^)/3'
_refine_ls_weighting_scheme calc
_refine_ls_wR_factor_gt 0.1223
_refine_ls_wR_factor_ref 0.1272
_reflns_number_gt 5442
_reflns_number_total 6181
_reflns_threshold_expression >2sigma(I)
_cod_data_source_file om400856d_si_002.cif
_cod_data_source_block 5a
_cod_original_sg_symbol_H-M P-1
_cod_database_code 4082736

loop_
_symmetry_equiv_pos_as_xyz
'x, y, z'
'-x, -y, -z'

loop_
_atom_site_label
_atom_site_type_symbol
_atom_site_fract_x
_atom_site_fract_y
_atom_site_fract_z
_atom_site_U_iso_or_equiv
_atom_site_adp_type
_atom_site_occupancy
_atom_site_symmetry_multiplicity
_atom_site_calc_flag
_atom_site_refinement_flags
Gd1 Gd 0.53604(3) 0.88753(3) 0.694671(13) 0.04045(12) Uani 1 1 d U
Si1 Si 0.21045(18) 1.13923(16) 0.80908(7) 0.0402(3) Uani 1 1 d U
Si2 Si 0.6892(2) 0.65198(18) 0.84660(9) 0.0485(4) Uani 1 1 d U
N1 N 0.3764(5) 1.0015(4) 0.79403(19) 0.0336(9) Uani 1 1 d U
N2 N 0.5702(5) 0.7981(5) 0.8091(2) 0.0374(10) Uani 1 1 d U
N3 N 0.7735(6) 0.6556(6) 0.6636(3) 0.0538(13) Uani 1 1 d U
C1 C 0.4375(6) 0.8870(6) 0.8305(2) 0.0344(11) Uani 1 1 d U
C2 C 0.3507(7) 0.8491(6) 0.8928(2) 0.0401(12) Uani 1 1 d U
C3 C 0.2722(8) 0.7276(7) 0.8965(3) 0.0555(15) Uani 1 1 d U
H3 H 0.2756 0.6692 0.8606 0.067 Uiso 1 1 calc R
C4 C 0.1885(10) 0.6923(9) 0.9535(4) 0.074(2) Uani 1 1 d U
H4 H 0.1357 0.6108 0.9553 0.088 Uiso 1 1 calc R
C5 C 0.1827(12) 0.7740(10) 1.0058(4) 0.085(3) Uani 1 1 d U
H5 H 0.1258 0.7490 1.0436 0.103 Uiso 1 1 calc R
C6 C 0.2592(11) 0.8927(10) 1.0043(4) 0.084(3) Uani 1 1 d U
H6 H 0.2553 0.9479 1.0411 0.101 Uiso 1 1 calc R
C7 C 0.3446(9) 0.9335(8) 0.9475(3) 0.0603(17) Uani 1 1 d U
H7 H 0.3962 1.0158 0.9466 0.072 Uiso 1 1 calc R
C8 C 0.8660(7) 0.5724(7) 0.6359(3) 0.0445(13) Uani 1 1 d U
C9 C 0.9835(6) 0.4676(6) 0.5987(2) 0.0350(11) Uani 1 1 d U
C10 C 1.1277(6) 0.5087(7) 0.5802(3) 0.0454(13) Uani 1 1 d U
H10 H 1.1490 0.6014 0.5916 0.054 Uiso 1 1 calc R
C11 C 1.2383(7) 0.4072(8) 0.5441(3) 0.0545(16) Uani 1 1 d U
H11 H 1.3359 0.4316 0.5315 0.065 Uiso 1 1 calc R
C12 C 1.2062(8) 0.2723(8) 0.5269(3) 0.0574(16) Uani 1 1 d U
H12 H 1.2813 0.2066 0.5019 0.069 Uiso 1 1 calc R
C13 C 1.0656(8) 0.2325(7) 0.5458(3) 0.0578(16) Uani 1 1 d U
H13 H 1.0465 0.1386 0.5347 0.069 Uiso 1 1 calc R
C14 C 0.9510(7) 0.3302(7) 0.5814(3) 0.0479(14) Uani 1 1 d U
H14 H 0.8539 0.3041 0.5936 0.058 Uiso 1 1 calc R
C15 C 0.2678(12) 0.8669(9) 0.6339(8) 0.099(4) Uani 1 1 d U
H15 H 0.2092 0.9621 0.6258 0.119 Uiso 1 1 calc R
C16 C 0.2530(10) 0.7804(16) 0.6866(5) 0.095(4) Uani 1 1 d U
H16 H 0.1795 0.8031 0.7218 0.114 Uiso 1 1 calc R
C17 C 0.3628(17) 0.6542(12) 0.6800(6) 0.104(4) Uani 1 1 d U
H17 H 0.3814 0.5737 0.7094 0.124 Uiso 1 1 calc R
C18 C 0.4383(10) 0.6694(17) 0.6229(8) 0.117(5) Uani 1 1 d U
H18 H 0.5221 0.5991 0.6052 0.140 Uiso 1 1 calc R
C19 C 0.3817(17) 0.791(2) 0.5957(4) 0.117(5) Uani 1 1 d U
H19 H 0.4153 0.8236 0.5547 0.140 Uiso 1 1 calc R
C20 C 0.5750(9) 1.1709(8) 0.6350(5) 0.077(3) Uani 1 1 d U
H20 H 0.4824 1.2325 0.6255 0.093 Uiso 1 1 calc R
C21 C 0.6662(13) 1.0689(11) 0.5965(4) 0.082(3) Uani 1 1 d U
H21 H 0.6475 1.0474 0.5554 0.098 Uiso 1 1 calc R
C22 C 0.7865(10) 1.0038(8) 0.6261(6) 0.089(3) Uani 1 1 d U
H22 H 0.8673 0.9295 0.6091 0.107 Uiso 1 1 calc R
C23 C 0.7745(12) 1.0617(14) 0.6848(5) 0.094(4) Uani 1 1 d U
H23 H 0.8434 1.0341 0.7158 0.113 Uiso 1 1 calc R
C24 C 0.6416(15) 1.1687(10) 0.6903(5) 0.095(4) Uani 1 1 d U
H24 H 0.6037 1.2290 0.7255 0.114 Uiso 1 1 calc R
C25 C 0.1703(10) 1.2440(9) 0.7321(4) 0.077(2) Uani 1 1 d U
H25A H 0.2476 1.3065 0.7205 0.115 Uiso 1 1 calc R
H25B H 0.0690 1.3071 0.7372 0.115 Uiso 1 1 calc R
H25C H 0.1736 1.1725 0.6990 0.115 Uiso 1 1 calc R
C26 C 0.0320(7) 1.0600(8) 0.8381(4) 0.0625(17) Uani 1 1 d U
H26A H 0.0157 0.9882 0.8080 0.094 Uiso 1 1 calc R
H26B H -0.0564 1.1412 0.8423 0.094 Uiso 1 1 calc R
H26C H 0.0451 1.0099 0.8791 0.094 Uiso 1 1 calc R
C27 C 0.2387(10) 1.2809(8) 0.8673(4) 0.076(2) Uani 1 1 d U
H27A H 0.2081 1.2473 0.9101 0.114 Uiso 1 1 calc R
H27B H 0.1761 1.3777 0.8582 0.114 Uiso 1 1 calc R
H27C H 0.3465 1.2907 0.8636 0.114 Uiso 1 1 calc R
C28 C 0.6495(10) 0.4659(8) 0.8239(5) 0.083(3) Uani 1 1 d U
H28A H 0.5598 0.4426 0.8501 0.125 Uiso 1 1 calc R
H28B H 0.7380 0.3880 0.8300 0.125 Uiso 1 1 calc R
H28C H 0.6300 0.4707 0.7796 0.125 Uiso 1 1 calc R
C29 C 0.6771(12) 0.6634(10) 0.9354(4) 0.093(3) Uani 1 1 d U
H29A H 0.6902 0.7628 0.9466 0.140 Uiso 1 1 calc R
H29B H 0.7576 0.5883 0.9515 0.140 Uiso 1 1 calc R
H29C H 0.5771 0.6448 0.9540 0.140 Uiso 1 1 calc R
C30 C 0.8940(8) 0.6645(10) 0.8154(5) 0.080(2) Uani 1 1 d U
H30A H 0.8975 0.6979 0.7712 0.119 Uiso 1 1 calc R
H30B H 0.9587 0.5662 0.8189 0.119 Uiso 1 1 calc R
H30C H 0.9311 0.7359 0.8400 0.119 Uiso 1 1 calc R

loop_
_atom_site_aniso_label
_atom_site_aniso_U_11
_atom_site_aniso_U_22
_atom_site_aniso_U_33
_atom_site_aniso_U_23
_atom_site_aniso_U_13
_atom_site_aniso_U_12
Gd1 0.03802(16) 0.03955(17) 0.04292(18) -0.00603(11) 0.00131(11) -0.00674(11)
Si1 0.0420(8) 0.0320(7) 0.0403(8) -0.0052(6) 0.0011(6) 0.0080(6)
Si2 0.0535(9) 0.0322(8) 0.0583(10) -0.0015(7) -0.0216(8) 0.0060(7)
N1 0.037(2) 0.029(2) 0.030(2) -0.0007(17) 0.0023(17) 0.0044(17)
N2 0.039(2) 0.031(2) 0.038(2) -0.0016(18) -0.0085(19) 0.0071(18)
N3 0.039(3) 0.049(3) 0.069(3) -0.015(3) 0.005(2) 0.002(2)
C1 0.043(3) 0.031(3) 0.030(2) -0.007(2) -0.005(2) -0.006(2)
C2 0.052(3) 0.034(3) 0.031(3) 0.001(2) -0.004(2) 0.002(2)
C3 0.071(4) 0.052(4) 0.043(3) 0.006(3) -0.002(3) -0.012(3)
C4 0.095(6) 0.067(5) 0.058(4) 0.015(4) 0.006(4) -0.025(4)
C5 0.124(7) 0.077(5) 0.047(4) 0.014(4) 0.024(4) -0.018(5)
C6 0.120(7) 0.085(6) 0.039(4) -0.013(4) 0.011(4) -0.004(5)
C7 0.086(5) 0.053(4) 0.039(3) -0.008(3) -0.001(3) -0.007(3)
C8 0.042(3) 0.042(3) 0.050(3) -0.002(3) -0.004(3) -0.009(3)
C9 0.036(2) 0.033(3) 0.034(3) 0.000(2) -0.005(2) 0.000(2)
C10 0.042(3) 0.046(3) 0.051(3) -0.009(3) -0.008(3) -0.011(2)
C11 0.033(3) 0.070(4) 0.060(4) -0.008(3) 0.004(3) -0.011(3)
C12 0.053(4) 0.057(4) 0.054(4) -0.020(3) 0.007(3) 0.007(3)
C13 0.072(4) 0.034(3) 0.067(4) -0.016(3) -0.002(3) -0.009(3)
C14 0.046(3) 0.044(3) 0.053(3) -0.004(3) 0.007(3) -0.013(3)
C15 0.070(6) 0.048(4) 0.192(12) 0.003(6) -0.082(7) -0.007(4)
C16 0.058(5) 0.163(10) 0.082(6) -0.077(7) 0.033(4) -0.073(6)
C17 0.157(11) 0.068(6) 0.122(9) 0.040(6) -0.095(8) -0.078(7)
C18 0.045(4) 0.146(11) 0.166(12) -0.122(10) -0.023(6) 0.002(6)
C19 0.124(10) 0.223(15) 0.041(4) 0.018(7) -0.024(5) -0.129(11)
C20 0.060(4) 0.040(4) 0.129(8) 0.032(5) -0.004(5) -0.012(3)
C21 0.134(8) 0.083(6) 0.044(4) 0.004(4) 0.009(5) -0.071(6)
C22 0.058(4) 0.045(4) 0.149(9) 0.020(5) 0.050(6) -0.009(3)
C23 0.091(6) 0.124(8) 0.096(7) 0.054(7) -0.052(6) -0.083(7)
C24 0.151(10) 0.064(5) 0.080(6) -0.042(5) 0.058(6) -0.076(6)
C25 0.082(5) 0.067(5) 0.062(4) 0.014(4) 0.006(4) 0.026(4)
C26 0.043(3) 0.068(4) 0.072(5) -0.004(4) 0.000(3) -0.002(3)
C27 0.086(5) 0.043(4) 0.096(6) -0.025(4) -0.016(5) 0.005(4)
C28 0.085(5) 0.038(4) 0.130(8) 0.001(4) -0.031(5) -0.007(4)
C29 0.119(7) 0.083(6) 0.065(5) 0.000(4) -0.038(5) 0.031(5)
C30 0.052(4) 0.075(5) 0.112(7) -0.002(5) -0.031(4) -0.001(4)

loop_
_atom_type_symbol
_atom_type_description
_atom_type_scat_dispersion_real
_atom_type_scat_dispersion_imag
_atom_type_scat_source
C C 0.0033 0.0016 'International Tables Vol C Tables 4.2.6.8 and 6.1.1.4'
H H 0.0000 0.0000 'International Tables Vol C Tables 4.2.6.8 and 6.1.1.4'
N N 0.0061 0.0033 'International Tables Vol C Tables 4.2.6.8 and 6.1.1.4'
Si Si 0.0817 0.0704 'International Tables Vol C Tables 4.2.6.8 and 6.1.1.4'
Gd Gd -0.1653 3.9035 'International Tables Vol C Tables 4.2.6.8 and 6.1.1.4'

loop_
_geom_angle_atom_site_label_1
_geom_angle_atom_site_label_2
_geom_angle_atom_site_label_3
_geom_angle
N1 Gd1 N2 53.83(13)
N1 Gd1 N3 138.58(15)
N2 Gd1 N3 84.76(15)
N1 Gd1 C23 99.2(3)
N2 Gd1 C23 95.0(2)
N3 Gd1 C23 83.6(3)
N1 Gd1 C18 122.2(3)
N2 Gd1 C18 112.5(4)
N3 Gd1 C18 69.0(2)
C23 Gd1 C18 138.2(4)
N1 Gd1 C22 125.3(3)
N2 Gd1 C22 116.6(3)
N3 Gd1 C22 70.57(19)
C23 Gd1 C22 27.6(3)
C18 Gd1 C22 111.0(4)
N1 Gd1 C24 81.51(18)
N2 Gd1 C24 101.6(3)
N3 Gd1 C24 111.2(3)
C23 Gd1 C24 28.0(3)
C18 Gd1 C24 145.6(5)
C22 Gd1 C24 45.2(2)
N1 Gd1 C15 92.9(3)
N2 Gd1 C15 123.2(3)
N3 Gd1 C15 112.0(3)
C23 Gd1 C15 139.0(3)
C18 Gd1 C15 43.6(3)
C22 Gd1 C15 120.2(4)
C24 Gd1 C15 119.0(4)
N1 Gd1 C20 95.2(2)
N2 Gd1 C20 128.6(3)
N3 Gd1 C20 114.3(2)
C23 Gd1 C20 45.6(3)
C18 Gd1 C20 118.9(5)
C22 Gd1 C20 44.7(2)
C24 Gd1 C20 27.6(3)
C15 Gd1 C20 94.5(3)
N1 Gd1 C21 122.2(2)
N2 Gd1 C21 140.1(2)
N3 Gd1 C21 89.0(3)
C23 Gd1 C21 45.1(3)
C18 Gd1 C21 101.7(4)
C22 Gd1 C21 26.8(3)
C24 Gd1 C21 45.1(2)
C15 Gd1 C21 95.7(4)
C20 Gd1 C21 27.2(3)
N1 Gd1 C17 97.1(4)
N2 Gd1 C17 90.3(2)
N3 Gd1 C17 80.5(3)
C23 Gd1 C17 162.7(5)
C18 Gd1 C17 26.9(3)
C22 Gd1 C17 137.4(4)
C24 Gd1 C17 163.8(4)
C15 Gd1 C17 44.8(3)
C20 Gd1 C17 137.9(3)
C21 Gd1 C17 127.4(3)
N1 Gd1 C19 119.2(3)
N2 Gd1 C19 134.0(2)
N3 Gd1 C19 87.4(4)
C23 Gd1 C19 129.0(3)
C18 Gd1 C19 25.6(3)
C22 Gd1 C19 103.0(3)
C24 Gd1 C19 123.3(4)
C15 Gd1 C19 26.7(3)
C20 Gd1 C19 95.7(4)
C21 Gd1 C19 84.8(3)
C17 Gd1 C19 43.7(3)
N1 Si1 C27 111.8(3)
N1 Si1 C25 107.9(3)
C27 Si1 C25 107.5(4)
N1 Si1 C26 113.8(3)
C27 Si1 C26 109.0(4)
C25 Si1 C26 106.5(4)
N2 Si2 C28 109.7(3)
N2 Si2 C29 115.1(3)
C28 Si2 C29 110.4(5)
N2 Si2 C30 106.7(3)
C28 Si2 C30 108.1(4)
C29 Si2 C30 106.6(4)
C1 N1 Si1 130.3(4)
C1 N1 Gd1 91.9(3)
Si1 N1 Gd1 135.3(2)
C1 N2 Si2 131.2(4)
C1 N2 Gd1 91.4(3)
Si2 N2 Gd1 136.1(2)
C8 N3 Gd1 163.0(5)
N1 C1 N2 119.5(5)
N1 C1 C2 120.1(4)
N2 C1 C2 120.2(4)
C3 C2 C7 118.4(6)
C3 C2 C1 119.4(5)
C7 C2 C1 122.2(5)
C2 C3 C4 120.4(7)
C5 C4 C3 120.9(8)
C4 C5 C6 120.4(7)
C5 C6 C7 120.7(7)
C2 C7 C6 119.1(7)
N3 C8 C9 178.3(7)
C14 C9 C10 121.2(5)
C14 C9 C8 120.0(5)
C10 C9 C8 118.8(5)
C11 C10 C9 117.9(5)
C12 C11 C10 120.9(6)
C13 C12 C11 120.7(6)
C12 C13 C14 120.6(6)
C13 C14 C9 118.6(5)
C19 C15 C16 106.4(9)
C19 C15 Gd1 77.0(5)
C16 C15 Gd1 76.9(5)
C15 C16 C17 108.1(8)
C15 C16 Gd1 76.0(4)
C17 C16 Gd1 76.2(4)
C18 C17 C16 105.1(9)
C18 C17 Gd1 75.7(5)
C16 C17 Gd1 76.4(4)
C19 C18 C17 110.7(10)
C19 C18 Gd1 78.2(6)
C17 C18 Gd1 77.4(5)
C18 C19 C15 109.7(10)
C18 C19 Gd1 76.3(5)
C15 C19 Gd1 76.3(5)
C21 C20 C24 107.7(8)
C21 C20 Gd1 76.4(4)
C24 C20 Gd1 75.8(4)
C22 C21 C20 108.9(8)
C22 C21 Gd1 76.2(4)
C20 C21 Gd1 76.4(4)
C21 C22 C23 109.3(8)
C21 C22 Gd1 77.0(4)
C23 C22 Gd1 75.6(4)
C22 C23 C24 106.7(8)
C22 C23 Gd1 76.8(4)
C24 C23 Gd1 76.6(4)
C20 C24 C23 107.5(7)
C20 C24 Gd1 76.6(4)
C23 C24 Gd1 75.4(4)

loop_
_geom_bond_atom_site_label_1
_geom_bond_atom_site_label_2
_geom_bond_distance
Gd1 N1 2.526(4)
Gd1 N2 2.529(4)
Gd1 N3 2.704(5)
Gd1 C23 2.814(7)
Gd1 C18 2.822(8)
Gd1 C22 2.828(6)
Gd1 C24 2.828(6)
Gd1 C15 2.835(7)
Gd1 C20 2.837(6)
Gd1 C21 2.837(6)
Gd1 C17 2.842(7)
Gd1 C19 2.843(8)
Si1 N1 1.737(4)
Si1 C27 1.865(7)
Si1 C25 1.866(7)
Si1 C26 1.866(7)
Si2 N2 1.734(4)
Si2 C28 1.854(7)
Si2 C29 1.863(8)
Si2 C30 1.866(8)
N1 C1 1.319(6)
N2 C1 1.330(6)
N3 C8 1.124(7)
C1 C2 1.498(7)
C2 C3 1.384(9)
C2 C7 1.392(8)
C3 C4 1.390(9)
C4 C5 1.337(11)
C5 C6 1.353(12)
C6 C7 1.408(10)
C8 C9 1.445(8)
C9 C14 1.384(8)
C9 C10 1.391(7)
C10 C11 1.385(8)
C11 C12 1.360(9)
C12 C13 1.359(9)
C13 C14 1.381(9)
C15 C19 1.313(16)
C15 C16 1.329(15)
C16 C17 1.344(15)
C17 C18 1.319(16)
C18 C19 1.254(17)
C20 C21 1.335(12)
C20 C24 1.353(14)
C21 C22 1.315(13)
C22 C23 1.344(14)
C23 C24 1.365(14)
